data_2239776
loop_
_publ_author_name
'Aravindakshan, Ambili A.'
'Seena, V.'
'Sithambaresan, M.'
'Kurup, M. R. Prathapachandra'

_publ_section_title
;
 Dichlorido{(2<i>E</i>)-2-[phenyl(pyridin-2-yl)methylidene]hydrazinecarbothioamide}cadmium(II)
 methanol monosolvate
;
_journal_coeditor_code FJ2677
_journal_issue 8
_journal_name_full 'Acta Crystallographica Section E'
_journal_page_first m301
_journal_page_last m302
_journal_paper_doi 10.1107/S1600536814015694
_journal_volume 70
_journal_year 2014
_chemical_formula_iupac '[Cd Cl2 (C13 H12 N4 S)], C H4 O'
_chemical_formula_moiety 'C13 H12 Cd Cl2 N4 S, C H4 O'
_chemical_formula_sum 'C14 H16 Cd Cl2 N4 O S'
_chemical_formula_weight 471.67
_chemical_name_systematic
'Dichlorido{(2<i>E</i>)-2-[phenyl(pyridin-2-yl)methylidene]hydrazinecarbothioamide}cadmium(II) methanol monosolvate'
_space_group_crystal_system monoclinic
_space_group_IT_number 14
_space_group_name_Hall '-P 2yn'
_space_group_name_H-M_alt 'P 1 21/n 1'
_symmetry_space_group_name_Hall '-P 2yn'
_symmetry_space_group_name_H-M 'P 1 21/n 1'
_atom_sites_solution_hydrogens geom
_audit_creation_method SHELXL-2008
_cell_angle_alpha 90
_cell_angle_beta 95.248(2)
_cell_angle_gamma 90
_cell_formula_units_Z 4
_cell_length_a 7.7213(4)
_cell_length_b 12.9759(8)
_cell_length_c 18.3318(11)
_cell_measurement_reflns_used 8955
_cell_measurement_temperature 293(2)
_cell_measurement_theta_max 28.1000
_cell_measurement_theta_min 2.7270
_cell_volume 1828.98(18)
_computing_cell_refinement 'APEX2 and SAINT (Bruker, 2004)'
_computing_data_collection 'APEX2 (Bruker, 2004)'
_computing_data_reduction 'SAINT and XPREP (Bruker, 2004)'
_computing_molecular_graphics
;
ORTEP-3 for Windows (Farrugia, 2012) and DIAMOND (Brandenburg,
2010)
;
_computing_publication_material 'SHELXL97 (Sheldrick, 2008) and publCIF (Westrip, 2010)'
_computing_structure_refinement 'SHELXL2008 (Sheldrick, 2008)'
_computing_structure_solution 'SHELXS97 (Sheldrick, 2008)'
_diffrn_ambient_temperature 293(2)
_diffrn_detector_area_resol_mean 8.33
_diffrn_measured_fraction_theta_full 0.998
_diffrn_measured_fraction_theta_max 0.995
_diffrn_measurement_device_type 'Bruker Kappa APEXII CCD diffractometer'
_diffrn_measurement_method '\w and \f scan'
_diffrn_radiation_type MoK\a
_diffrn_radiation_wavelength 0.71073
_diffrn_reflns_av_R_equivalents 0.0313
_diffrn_reflns_limit_h_max 10
_diffrn_reflns_limit_h_min -9
_diffrn_reflns_limit_k_max 13
_diffrn_reflns_limit_k_min -17
_diffrn_reflns_limit_l_max 24
_diffrn_reflns_limit_l_min -24
_diffrn_reflns_number 13483
_diffrn_reflns_theta_full 25.242
_diffrn_reflns_theta_max 27.999
_diffrn_reflns_theta_min 2.728
_exptl_absorpt_coefficient_mu 1.607
_exptl_absorpt_correction_T_max 0.725
_exptl_absorpt_correction_T_min 0.624
_exptl_absorpt_correction_type multi-scan
_exptl_absorpt_process_details '(SADABS; Bruker, 2004)'
_exptl_crystal_colour yellow
_exptl_crystal_density_diffrn 1.713
_exptl_crystal_density_method 'not measured'
_exptl_crystal_description block
_exptl_crystal_F_000 936
_exptl_crystal_size_max 0.30
_exptl_crystal_size_mid 0.25
_exptl_crystal_size_min 0.20
_refine_diff_density_max 0.501
_refine_diff_density_min -0.596
_refine_ls_extinction_coef 0.0143(5)
_refine_ls_extinction_expression Fc^*^=kFc[1+0.001xFc^2^\l^3^/sin(2\q)]^-1/4^
_refine_ls_extinction_method SHELXL
_refine_ls_goodness_of_fit_ref 0.988
_refine_ls_hydrogen_treatment mixed
_refine_ls_matrix_type full
_refine_ls_number_parameters 226
_refine_ls_number_reflns 4392
_refine_ls_number_restraints 5
_refine_ls_restrained_S_all 0.988
_refine_ls_R_factor_all 0.0343
_refine_ls_R_factor_gt 0.0275
_refine_ls_shift/su_max 0.001
_refine_ls_shift/su_mean 0.000
_refine_ls_structure_factor_coef Fsqd
_refine_ls_weighting_details 'w=1/[\s^2^(Fo^2^)+(0.0364P)^2^+1.2328P] where P=(Fo^2^+2Fc^2^)/3'
_refine_ls_weighting_scheme calc
_refine_ls_wR_factor_gt 0.0695
_refine_ls_wR_factor_ref 0.0744
_reflns_number_gt 3804
_reflns_number_total 4392
_reflns_threshold_expression 'I > 2\s(I)'
_cod_data_source_file fj2677sup1.cf
_cod_data_source_block I
_cod_database_code 2239776
_cod_database_fobs_code 2239776
_shelx_space_group_comment
;
The symmetry employed for this shelxl refinement is uniquely defined
by the following loop, which should always be used as a source of
symmetry information in preference to the above space-group names.
They are only intended as comments.
;
_shelxl_version_number 2.014

loop_
_space_group_symop_operation_xyz
'x, y, z'
'-x+1/2, y+1/2, -z+1/2'
'-x, -y, -z'
'x-1/2, -y-1/2, z-1/2'

loop_
_atom_site_type_symbol
_atom_site_label
_atom_site_fract_x
_atom_site_fract_y
_atom_site_fract_z
_atom_site_U_iso_or_equiv
_atom_site_adp_type
_atom_site_calc_flag
_atom_site_occupancy
C C1 0.6778(3) -0.0088(2) 0.60386(14) 0.0421(6) Uani d 1
H H1 0.6464 0.0012 0.5542 0.050 Uiso calc 1
C C1S 1.5904(6) 0.1528(4) 0.8959(2) 0.0876(14) Uani d 1
H H1S1 1.7000 0.1843 0.9116 0.131 Uiso calc 1
H H1S2 1.6102 0.0858 0.8762 0.131 Uiso calc 1
H H1S3 1.5223 0.1463 0.9369 0.131 Uiso calc 1
C C2 0.5687(3) -0.0651(2) 0.64401(17) 0.0507(7) Uani d 1
H H2 0.4663 -0.0931 0.6218 0.061 Uiso calc 1
C C3 0.6140(4) -0.0790(3) 0.71739(17) 0.0526(7) Uani d 1
H H3 0.5415 -0.1157 0.7458 0.063 Uiso calc 1
C C4 0.7687(3) -0.0379(2) 0.74891(15) 0.0416(6) Uani d 1
H H4 0.8021 -0.0473 0.7985 0.050 Uiso calc 1
C C5 0.8727(3) 0.01721(18) 0.70534(12) 0.0314(4) Uani d 1
C C6 1.0420(3) 0.06173(18) 0.73536(12) 0.0306(4) Uani d 1
C C7 1.0948(3) 0.05746(19) 0.81515(12) 0.0330(5) Uani d 1
C C8 1.0602(4) 0.1385(2) 0.85957(16) 0.0522(7) Uani d 1
H H8 1.0030 0.1965 0.8397 0.063 Uiso calc 1
C C9 1.1105(5) 0.1341(3) 0.93427(17) 0.0629(9) Uani d 1
H H9 1.0881 0.1895 0.9642 0.075 Uiso calc 1
C C10 1.1920(5) 0.0491(3) 0.96346(16) 0.0654(9) Uani d 1
H H10 1.2226 0.0455 1.0137 0.078 Uiso calc 1
C C11 1.2297(5) -0.0314(3) 0.91957(18) 0.0739(11) Uani d 1
H H11 1.2879 -0.0889 0.9399 0.089 Uiso calc 1
C C12 1.1816(4) -0.0279(2) 0.84519(16) 0.0557(7) Uani d 1
H H12 1.2075 -0.0827 0.8154 0.067 Uiso calc 1
C C13 1.3920(3) 0.18172(19) 0.65912(12) 0.0330(5) Uani d 1
N N1 0.8267(2) 0.03206(16) 0.63337(10) 0.0334(4) Uani d 1
N N2 1.1338(2) 0.10222(16) 0.68830(10) 0.0319(4) Uani d 1
N N3 1.2894(3) 0.14580(17) 0.71024(11) 0.0361(5) Uani d 1
S S1 1.33814(8) 0.17757(6) 0.56772(3) 0.03929(15) Uani d 1
Cl Cl1 0.87665(9) 0.10250(6) 0.44174(3) 0.04381(16) Uani d 1
Cl Cl2 0.88268(9) 0.29835(6) 0.61058(4) 0.04826(16) Uani d 1
Cd Cd1 1.00948(2) 0.13266(2) 0.56724(2) 0.03757(8) Uani d 1
O O1S 1.5008(3) 0.2144(2) 0.84178(12) 0.0690(7) Uani d 1
N N4 1.5417(3) 0.2202(2) 0.68671(12) 0.0442(5) Uani d 1
H H3' 1.326(4) 0.147(2) 0.7569(7) 0.051(9) Uiso d 1
H H1' 1.469(6) 0.2722(18) 0.857(2) 0.094(15) Uiso d 1
H H4A 1.572(3) 0.227(2) 0.7320(6) 0.041(8) Uiso d 1
H H4B 1.618(3) 0.244(2) 0.6613(12) 0.049(8) Uiso d 1

loop_
_atom_site_aniso_label
_atom_site_aniso_U_11
_atom_site_aniso_U_22
_atom_site_aniso_U_33
_atom_site_aniso_U_12
_atom_site_aniso_U_13
_atom_site_aniso_U_23
C1 0.0354(12) 0.0465(15) 0.0425(13) -0.0005(11) -0.0063(10) -0.0023(11)
C1S 0.072(3) 0.121(4) 0.068(2) 0.026(2) -0.006(2) -0.008(2)
C2 0.0336(13) 0.0547(17) 0.0611(17) -0.0111(12) -0.0094(11) 0.0044(14)
C3 0.0382(14) 0.0572(18) 0.0623(17) -0.0142(12) 0.0041(12) 0.0157(15)
C4 0.0363(12) 0.0457(14) 0.0422(12) -0.0057(10) 0.0008(10) 0.0085(11)
C5 0.0290(10) 0.0334(12) 0.0317(10) -0.0004(9) 0.0019(8) -0.0002(9)
C6 0.0304(10) 0.0323(11) 0.0290(10) -0.0006(9) 0.0018(8) 0.0000(9)
C7 0.0327(11) 0.0383(13) 0.0280(10) -0.0060(9) 0.0018(8) 0.0016(9)
C8 0.0618(18) 0.0534(18) 0.0414(14) 0.0111(13) 0.0053(13) -0.0063(12)
C9 0.077(2) 0.074(2) 0.0386(15) -0.0028(17) 0.0085(14) -0.0200(15)
C10 0.084(2) 0.079(2) 0.0308(13) -0.0169(19) -0.0070(14) 0.0060(15)
C11 0.109(3) 0.062(2) 0.0453(17) 0.004(2) -0.0225(18) 0.0132(15)
C12 0.079(2) 0.0440(16) 0.0415(14) 0.0086(15) -0.0104(13) -0.0027(12)
C13 0.0301(11) 0.0344(12) 0.0350(11) -0.0020(9) 0.0055(9) -0.0026(9)
N1 0.0307(9) 0.0377(11) 0.0312(9) -0.0007(8) -0.0005(7) -0.0020(8)
N2 0.0271(9) 0.0381(10) 0.0299(9) -0.0059(8) -0.0004(7) -0.0006(8)
N3 0.0295(10) 0.0521(13) 0.0261(9) -0.0099(8) -0.0006(7) -0.0007(8)
S1 0.0343(3) 0.0535(4) 0.0306(3) -0.0059(3) 0.0057(2) 0.0016(3)
Cl1 0.0462(3) 0.0522(4) 0.0309(3) 0.0028(3) -0.0080(2) -0.0044(3)
Cl2 0.0479(4) 0.0491(4) 0.0494(3) 0.0008(3) 0.0134(3) -0.0027(3)
Cd1 0.03411(11) 0.05315(14) 0.02497(10) -0.00521(7) 0.00006(6) 0.00039(7)
O1S 0.0751(15) 0.091(2) 0.0399(11) 0.0034(14) 0.0001(10) -0.0176(12)
N4 0.0326(11) 0.0592(15) 0.0409(11) -0.0146(10) 0.0046(9) -0.0074(11)

loop_
_atom_type_symbol
_atom_type_description
_atom_type_scat_dispersion_real
_atom_type_scat_dispersion_imag
_atom_type_scat_source
C C 0.0033 0.0016 'International Tables Vol C Tables 4.2.6.8 and 6.1.1.4'
H H 0.0000 0.0000 'International Tables Vol C Tables 4.2.6.8 and 6.1.1.4'
N N 0.0061 0.0033 'International Tables Vol C Tables 4.2.6.8 and 6.1.1.4'
S S 0.1246 0.1234 'International Tables Vol C Tables 4.2.6.8 and 6.1.1.4'
Cl Cl 0.1484 0.1585 'International Tables Vol C Tables 4.2.6.8 and 6.1.1.4'
Cd Cd -0.8075 1.2024 'International Tables Vol C Tables 4.2.6.8 and 6.1.1.4'
O O 0.0106 0.0060 'International Tables Vol C Tables 4.2.6.8 and 6.1.1.4'

loop_
_geom_angle_atom_site_label_1
_geom_angle_atom_site_label_2
_geom_angle_atom_site_label_3
_geom_angle
N1 C1 C2 122.7(2)
N1 C1 H1 118.7
C2 C1 H1 118.7
O1S C1S H1S1 109.5
O1S C1S H1S2 109.5
H1S1 C1S H1S2 109.5
O1S C1S H1S3 109.5
H1S1 C1S H1S3 109.5
H1S2 C1S H1S3 109.5
C3 C2 C1 118.7(2)
C3 C2 H2 120.7
C1 C2 H2 120.7
C2 C3 C4 119.5(3)
C2 C3 H3 120.3
C4 C3 H3 120.3
C5 C4 C3 118.8(2)
C5 C4 H4 120.6
C3 C4 H4 120.6
N1 C5 C4 121.6(2)
N1 C5 C6 116.77(19)
C4 C5 C6 121.6(2)
N2 C6 C7 124.2(2)
N2 C6 C5 115.62(19)
C7 C6 C5 120.20(19)
C8 C7 C12 119.4(2)
C8 C7 C6 120.4(2)
C12 C7 C6 120.2(2)
C7 C8 C9 120.1(3)
C7 C8 H8 120.0
C9 C8 H8 120.0
C10 C9 C8 120.0(3)
C10 C9 H9 120.0
C8 C9 H9 120.0
C9 C10 C11 120.4(3)
C9 C10 H10 119.8
C11 C10 H10 119.8
C10 C11 C12 120.2(3)
C10 C11 H11 119.9
C12 C11 H11 119.9
C11 C12 C7 119.8(3)
C11 C12 H12 120.1
C7 C12 H12 120.1
N4 C13 N3 114.2(2)
N4 C13 S1 121.38(18)
N3 C13 S1 124.39(17)
C1 N1 C5 118.7(2)
C1 N1 Cd1 123.32(17)
C5 N1 Cd1 117.97(14)
C6 N2 N3 120.16(19)
C6 N2 Cd1 119.91(15)
N3 N2 Cd1 118.72(14)
N2 N3 C13 119.59(19)
N2 N3 H3' 120(2)
C13 N3 H3' 121(2)
C13 S1 Cd1 99.32(8)
N1 Cd1 N2 68.51(6)
N1 Cd1 Cl1 100.12(5)
N2 Cd1 Cl1 161.25(6)
N1 Cd1 Cl2 92.43(5)
N2 Cd1 Cl2 89.01(5)
Cl1 Cd1 Cl2 106.82(2)
N1 Cd1 S1 139.20(5)
N2 Cd1 S1 73.91(5)
Cl1 Cd1 S1 111.18(2)
Cl2 Cd1 S1 102.39(2)
C1S O1S H1' 114(3)
C13 N4 H4A 124.5(17)
C13 N4 H4B 124.1(18)
H4A N4 H4B 111(2)

loop_
_geom_bond_atom_site_label_1
_geom_bond_atom_site_label_2
_geom_bond_distance
C1 N1 1.334(3)
C1 C2 1.378(4)
C1 H1 0.9300
C1S O1S 1.405(5)
C1S H1S1 0.9600
C1S H1S2 0.9600
C1S H1S3 0.9600
C2 C3 1.370(4)
C2 H2 0.9300
C3 C4 1.385(4)
C3 H3 0.9300
C4 C5 1.383(3)
C4 H4 0.9300
C5 N1 1.349(3)
C5 C6 1.488(3)
C6 N2 1.278(3)
C6 C7 1.483(3)
C7 C8 1.371(4)
C7 C12 1.382(4)
C8 C9 1.390(4)
C8 H8 0.9300
C9 C10 1.356(5)
C9 H9 0.9300
C10 C11 1.366(5)
C10 H10 0.9300
C11 C12 1.381(4)
C11 H11 0.9300
C12 H12 0.9300
C13 N4 1.317(3)
C13 N3 1.363(3)
C13 S1 1.690(2)
N1 Cd1 2.341(2)
N2 N3 1.356(3)
N2 Cd1 2.3690(19)
N3 H3' 0.876(10)
S1 Cd1 2.6030(6)
Cl1 Cd1 2.4630(6)
Cl2 Cd1 2.5208(7)
O1S H1' 0.846(10)
N4 H4A 0.845(9)
N4 H4B 0.841(10)

loop_
_geom_hbond_atom_site_label_D
_geom_hbond_atom_site_label_H
_geom_hbond_atom_site_label_A
_geom_hbond_site_symmetry_A
_geom_hbond_distance_DH
_geom_hbond_distance_HA
_geom_hbond_distance_DA
_geom_hbond_angle_DHA
N4 H4A O1S . 0.845(9) 2.139(15) 2.890(3) 148(2)
N4 H4B Cl2 1_655 0.841(10) 2.427(12) 3.253(2) 167(3)
N3 H3' O1S . 0.876(10) 2.15(2) 2.924(3) 147(3)
O1S H1' Cl1 4_666 0.846(10) 2.40(2) 3.201(3) 158(4)
C2 H2 Cl1 3_656 0.9300 2.80 3.680(3) 159

loop_
_geom_torsion_atom_site_label_1
_geom_torsion_atom_site_label_2
_geom_torsion_atom_site_label_3
_geom_torsion_atom_site_label_4
_geom_torsion
N1 C1 C2 C3 0.6(5)
C1 C2 C3 C4 -1.1(5)
C2 C3 C4 C5 0.7(5)
C3 C4 C5 N1 0.2(4)
C3 C4 C5 C6 -178.9(3)
N1 C5 C6 N2 -5.7(3)
C4 C5 C6 N2 173.4(2)
N1 C5 C6 C7 174.3(2)
C4 C5 C6 C7 -6.6(4)
N2 C6 C7 C8 86.1(3)
C5 C6 C7 C8 -93.9(3)
N2 C6 C7 C12 -93.0(3)
C5 C6 C7 C12 87.0(3)
C12 C7 C8 C9 -0.7(5)
C6 C7 C8 C9 -179.8(3)
C7 C8 C9 C10 -0.8(5)
C8 C9 C10 C11 1.8(6)
C9 C10 C11 C12 -1.4(6)
C10 C11 C12 C7 -0.1(6)
C8 C7 C12 C11 1.2(5)
C6 C7 C12 C11 -179.7(3)
C2 C1 N1 C5 0.3(4)
C2 C1 N1 Cd1 -177.9(2)
C4 C5 N1 C1 -0.7(4)
C6 C5 N1 C1 178.4(2)
C4 C5 N1 Cd1 177.54(19)
C6 C5 N1 Cd1 -3.3(3)
C7 C6 N2 N3 -0.6(4)
C5 C6 N2 N3 179.3(2)
C7 C6 N2 Cd1 -167.91(17)
C5 C6 N2 Cd1 12.1(3)
C6 N2 N3 C13 175.0(2)
Cd1 N2 N3 C13 -17.5(3)
N4 C13 N3 N2 -178.5(2)
S1 C13 N3 N2 0.8(3)
N4 C13 S1 Cd1 -167.7(2)
N3 C13 S1 Cd1 13.1(2)
